data_1558514
loop_
_publ_author_name
'Mondeshka, Diana'
'Stensland, Birgitta'
'Angelova, Ivanka'
'Ivanov, Chavdar B.'
'Atanasova, Ralitza'

_publ_section_title
;
 Resolution, Absolute Stereochemistry and Enantiospecificity of
 4-(4-Bromophenyl)-2-methyl-1,2,3,4-tetrahydroisoquinoline. The Crystal
 and Molecular Structures of the Racemic and 4R-Enantiomeric Hydrochloride
 Salt Forms
;
_journal_name_full 'Acta Chemica Scandinavica'
_journal_page_first 689
_journal_page_last 698
_journal_paper_doi 10.3891/acta.chem.scand.48-0689
_journal_volume 48
_journal_year 1994
_chemical_formula_moiety 'C16 H16 Br N, H Cl'
_chemical_formula_sum 'C16 H17 Br Cl N'
_chemical_formula_weight 338.669
_chemical_name_common
;
Hydroxychloride of 4-(4-Bromophenyl)-2-methyl-1,2,3,4-tetrahydroisoquinoline
(4RS)-4
;
_space_group_IT_number 14
_space_group_name_Hall '-P 2yn'
_space_group_name_H-M_alt 'P 1 21/n 1'
_symmetry_cell_setting monoclinic
_symmetry_Int_Tables_number 14
_symmetry_space_group_name_Hall '-P 2yn'
_symmetry_space_group_name_H-M 'P 1 21/n 1'
_cell_angle_alpha 90.
_cell_angle_beta 104.33(2)
_cell_angle_gamma 90.
_cell_formula_units_Z 4
_cell_length_a 10.754(3)
_cell_length_b 11.271(2)
_cell_length_c 12.459(3)
_cell_volume 1463.1(6)
_diffrn_ambient_temperature 291
_diffrn_radiation_probe x-ray
_diffrn_radiation_type CuK\a
_diffrn_radiation_wavelength 1.54180
_exptl_absorpt_coefficient_mu 5.78
_exptl_crystal_density_diffrn 1.537
_refine_ls_number_parameters 240
_refine_ls_number_reflns 1921
_refine_ls_R_factor_gt 0.030
_refine_ls_wR_factor_gt 0.039
_cod_data_source_file Acta-Chem-Scand-1994-48-689-1.cif
_cod_data_source_block 1
_cod_original_cell_volume 1463.2(6)
_cod_original_sg_symbol_H-M 'P 21/n'
_cod_database_code 1558514

loop_
_space_group_symop_id
_space_group_symop_operation_xyz
1 x,y,z
2 1/2-x,1/2+y,1/2-z
3 -x,-y,-z
4 1/2+x,1/2-y,1/2+z

loop_
_atom_site_label
_atom_site_type_symbol
_atom_site_thermal_displace_type
_atom_site_fract_x
_atom_site_fract_y
_atom_site_fract_z
_atom_site_occupancy
_atom_site_U_iso_or_equiv
_atom_site_calc_flag
_atom_site_refinement_flags
_atom_site_disorder_assembly
_atom_site_disorder_group
Br Br Uiso -0.46639(3) 0.87545(3) 0.15158(3) 1.000 0.0400(1) . . . .
Cl Cl Uiso 0.29985(10) 0.40458(8) 0.43657(8) 1.000 0.0476(4) . . . .
N2 N Uiso 0.2887(3) 0.6279(2) 0.3029(2) 1.000 0.0333(9) . . . .
C1 C Uiso 0.3698(4) 0.7266(3) 0.3612(4) 1.000 0.0405(13) . . . .
C3 C Uiso 0.1518(3) 0.6644(3) 0.2573(3) 1.000 0.0345(11) . . . .
C4 C Uiso 0.0910(3) 0.7039(3) 0.3499(3) 1.000 0.0298(10) . . . .
C4A C Uiso 0.1740(3) 0.7952(3) 0.4242(3) 1.000 0.0270(10) . . . .
C5 C Uiso 0.1231(4) 0.8704(3) 0.4912(3) 1.000 0.0355(11) . . . .
C6 C Uiso 0.1990(4) 0.9503(3) 0.5617(3) 1.000 0.0417(13) . . . .
C7 C Uiso 0.3286(4) 0.9568(4) 0.5671(3) 1.000 0.0456(14) . . . .
C8 C Uiso 0.3811(4) 0.8828(3) 0.5023(3) 1.000 0.0394(11) . . . .
C8A C Uiso 0.3048(3) 0.8009(3) 0.4305(3) 1.000 0.0303(10) . . . .
C24 C Uiso 0.3428(5) 0.5826(4) 0.2111(4) 1.000 0.0489(16) . . . .
C41 C Uiso -0.0449(3) 0.7476(3) 0.3009(3) 1.000 0.0291(10) . . . .
C42 C Uiso -0.1448(3) 0.7073(3) 0.3436(3) 1.000 0.0347(11) . . . .
C43 C Uiso -0.2697(4) 0.7469(3) 0.3006(3) 1.000 0.0371(11) . . . .
C44 C Uiso -0.2936(3) 0.8268(3) 0.2146(3) 1.000 0.0317(10) . . . .
C45 C Uiso -0.1966(4) 0.8695(3) 0.1702(3) 1.000 0.0358(11) . . . .
C46 C Uiso -0.0726(3) 0.8293(3) 0.2143(3) 1.000 0.0332(11) . . . .

loop_
_atom_type_symbol
_atom_type_description
_atom_type_scat_dispersion_real
_atom_type_scat_dispersion_imag
_atom_type_scat_source
C C 0.0181 0.0091 ' International Tables Vol C Tables 4.2.6.8 and 6.1.1.4'
Br Br -0.6763 1.2805 ' International Tables Vol C Tables 4.2.6.8 and 6.1.1.4'
Cl Cl 0.3639 0.7018 ' International Tables Vol C Tables 4.2.6.8 and 6.1.1.4'
N N 0.0311 0.0180 ' International Tables Vol C Tables 4.2.6.8 and 6.1.1.4'

loop_
_geom_angle_atom_site_label_1
_geom_angle_atom_site_label_2
_geom_angle_atom_site_label_3
_geom_angle
_geom_angle_site_symmetry_1
_geom_angle_site_symmetry_2
_geom_angle_site_symmetry_3
_geom_angle_publ_flag
C1 N2 C3 112.5(3) . . . yes
C1 N2 C24 109.7(3) . . . yes
C3 N2 C24 109.6(3) . . . yes
N2 C1 C8A 113.6(3) . . . yes
N2 C3 C4 111.0(3) . . . yes
C3 C4 C4A 111.2(3) . . . no
C3 C4 C41 109.9(3) . . . no
C4A C4 C41 112.8(3) . . . no
C4 C4A C5 121.3(3) . . . no
C4 C4A C8A 120.0(3) . . . no
C5 C4A C8A 118.7(3) . . . no
C4A C5 C6 121.4(4) . . . no
C5 C6 C7 119.9(4) . . . no
C6 C7 C8 119.7(4) . . . no
C7 C8 C8A 120.9(4) . . . no
C1 C8A C4A 123.5(3) . . . no
C1 C8A C8 117.0(3) . . . no
C4A C8A C8 119.4(3) . . . no
C4 C41 C42 119.9(3) . . . no
C4 C41 C46 121.7(3) . . . no
C42 C41 C46 118.4(3) . . . no
C41 C42 C43 120.8(3) . . . no
C42 C43 C44 119.2(4) . . . no
Br C44 C43 118.9(3) . . . yes
Br C44 C45 119.3(3) . . . yes
C43 C44 C45 121.7(3) . . . no
C44 C45 C46 118.3(3) . . . no
C41 C46 C45 121.5(3) . . . no

loop_
_geom_bond_atom_site_label_1
_geom_bond_atom_site_label_2
_geom_bond_distance
_geom_bond_site_symmetry_1
_geom_bond_site_symmetry_2
_geom_bond_publ_flag
Br C44 1.910(3) . . yes
N2 C1 1.487(5) . . yes
N2 C3 1.499(5) . . yes
N2 C24 1.496(6) . . yes
C1 C8A 1.495(6) . . no
C3 C4 1.527(5) . . no
C4 C4A 1.518(5) . . no
C4 C41 1.520(5) . . no
C4A C5 1.393(5) . . no
C4A C8A 1.391(5) . . no
C5 C6 1.376(5) . . no
C6 C7 1.381(6) . . no
C7 C8 1.375(6) . . no
C8 C8A 1.401(5) . . no
C41 C42 1.388(5) . . no
C41 C46 1.394(5) . . no
C42 C43 1.391(5) . . no
C43 C44 1.374(5) . . no
C44 C45 1.383(5) . . no
C45 C46 1.387(5) . . no

loop_
_geom_torsion_atom_site_label_1
_geom_torsion_atom_site_label_2
_geom_torsion_atom_site_label_3
_geom_torsion_atom_site_label_4
_geom_torsion
_geom_torsion_site_symmetry_1
_geom_torsion_site_symmetry_2
_geom_torsion_site_symmetry_3
_geom_torsion_site_symmetry_4
_geom_torsion_publ_flag
C3 N2 C1 C8A 40.6(4) . . . . no
C24 N2 C1 C8A 162.8(3) . . . . no
C24 N2 C3 C4 176.5(3) . . . . no
C1 N2 C3 C4 -61.3(4) . . . . no
N2 C1 C8A C8 169.6(3) . . . . no
N2 C1 C8A C4A -12.6(5) . . . . no
N2 C3 C4 C4A 50.9(4) . . . . no
N2 C3 C4 C41 176.5(3) . . . . no
C3 C4 C4A C5 159.8(3) . . . . no
C3 C4 C4A C8A -23.5(4) . . . . no
C41 C4 C4A C5 35.9(5) . . . . no
C41 C4 C4A C8A -147.4(3) . . . . no
C3 C4 C41 C42 131.6(3) . . . . no
C3 C4 C41 C46 -49.3(4) . . . . no
C4A C4 C41 C42 -103.7(4) . . . . no
C4A C4 C41 C46 75.4(4) . . . . no
C4 C4A C5 C6 177.6(3) . . . . no
C8A C4A C5 C6 0.8(5) . . . . no
C4 C4A C8A C1 4.5(5) . . . . no
C4 C4A C8A C8 -177.8(3) . . . . no
C5 C4A C8A C1 -178.7(3) . . . . no
C5 C4A C8A C8 -1.0(5) . . . . no
C4A C5 C6 C7 -0.1(6) . . . . no
C5 C6 C7 C8 -0.4(6) . . . . no
C6 C7 C8 C8A 0.2(6) . . . . no
C7 C8 C8A C1 178.4(4) . . . . no
C7 C8 C8A C4A 0.5(5) . . . . no
C4 C41 C42 C43 179.5(3) . . . . no
C46 C41 C42 C43 0.4(5) . . . . no
C4 C41 C46 C45 -179.6(3) . . . . no
C42 C41 C46 C45 -0.6(5) . . . . no
C41 C42 C43 C44 0.1(5) . . . . no
C42 C43 C44 Br 177.3(3) . . . . no
C42 C43 C44 C45 -0.5(5) . . . . no
Br C44 C45 C46 -177.4(3) . . . . no
C43 C44 C45 C46 0.3(5) . . . . no
C44 C45 C46 C41 0.2(5) . . . . no
